data_2240411
loop_
_publ_author_name
'Moon, Dohyun'
'Choi, Jong-Ha'

_publ_section_title
;
 Crystal structure of ammonium
 bis(pyridine-2,6-dicarboxylato-\k^3^<i>O</i>,<i>N</i>,<i>O</i>')chromate(III)
 from synchrotron data
;
_journal_coeditor_code SJ5438
_journal_issue 2
_journal_name_full 'Acta Crystallographica Section E'
_journal_page_first 210
_journal_page_last 212
_journal_paper_doi 10.1107/S2056989015001152
_journal_volume 71
_journal_year 2015
_chemical_formula_iupac '(N H4) [Cr (C7 H3 N O4)2]'
_chemical_formula_moiety 'C14 H6 Cr N2 O8, N H4'
_chemical_formula_sum 'C14 H10 Cr N3 O8'
_chemical_formula_weight 400.25
_chemical_name_systematic
;
Bis(pyridine-2,6-dicarboxylato-\k^3^<i>O</i>,<i>N</i>,<i>O</i>')chromate(III)
;
_space_group_crystal_system tetragonal
_space_group_IT_number 88
_space_group_name_Hall '-I 4ad'
_space_group_name_H-M_alt 'I 41/a'
_symmetry_space_group_name_Hall '-I 4ad'
_symmetry_space_group_name_H-M 'I 41/a :2'
_atom_sites_solution_hydrogens mixed
_audit_creation_method SHELXL-2014/7
_cell_angle_alpha 90
_cell_angle_beta 90
_cell_angle_gamma 90
_cell_formula_units_Z 4
_cell_length_a 7.0305(10)
_cell_length_b 7.0305(10)
_cell_length_c 28.995(6)
_cell_measurement_reflns_used 20017
_cell_measurement_temperature 301(2)
_cell_measurement_theta_max 33.547
_cell_measurement_theta_min 0.361
_cell_volume 1433.2(4)
_computing_cell_refinement
;
<i>HKL3000sm</i> (Otwinowski & Minor, 1997)
;
_computing_data_collection
;
<i>PAL ADSC Quantum-210 ADX</i> (Arvai & Nielsen, 1983)
;
_computing_data_reduction
;
<i>HKL3000sm</i> (Otwinowski & Minor, 1997)
;
_computing_molecular_graphics
;
<i>DIAMOND</i> (Brandenburg, 2007)
;
_computing_publication_material
;
publCIF (Westrip 2010)
;
_computing_structure_refinement
;
<i>SHELXL2014/7</i> (Sheldrick, 2008, 2015b)
;
_computing_structure_solution
;
<i>SHELXT2014/5</i> (Sheldrick, 2015a)
;
_diffrn_ambient_temperature 301(2)
_diffrn_measured_fraction_theta_full 0.940
_diffrn_measured_fraction_theta_max 0.935
_diffrn_measurement_device_type 'ADSC Q210 CCD area detector'
_diffrn_measurement_method 'omega scan'
_diffrn_radiation_type synchrotron
_diffrn_radiation_wavelength 0.62998
_diffrn_reflns_av_R_equivalents 0.0518
_diffrn_reflns_limit_h_max 9
_diffrn_reflns_limit_h_min -9
_diffrn_reflns_limit_k_max 9
_diffrn_reflns_limit_k_min -9
_diffrn_reflns_limit_l_max 36
_diffrn_reflns_limit_l_min -36
_diffrn_reflns_number 6841
_diffrn_reflns_theta_full 22.209
_diffrn_reflns_theta_max 25.969
_diffrn_reflns_theta_min 4.038
_exptl_absorpt_coefficient_mu 0.615
_exptl_absorpt_correction_T_max 0.940
_exptl_absorpt_correction_T_min 0.925
_exptl_absorpt_correction_type empirical
_exptl_absorpt_process_details
;
(<i>HKL3000sm SCALEPACK</i>; Otwinowski & Minor, 1997)
;
_exptl_crystal_colour brown
_exptl_crystal_density_diffrn 1.855
_exptl_crystal_description block
_exptl_crystal_F_000 812
_exptl_crystal_size_max 0.150
_exptl_crystal_size_mid 0.100
_exptl_crystal_size_min 0.100
_refine_diff_density_max 0.306
_refine_diff_density_min -0.861
_refine_ls_extinction_method none
_refine_ls_goodness_of_fit_ref 1.207
_refine_ls_hydrogen_treatment mixed
_refine_ls_matrix_type full
_refine_ls_number_parameters 63
_refine_ls_number_reflns 943
_refine_ls_number_restraints 1
_refine_ls_restrained_S_all 1.210
_refine_ls_R_factor_all 0.0334
_refine_ls_R_factor_gt 0.0279
_refine_ls_shift/su_max 0.001
_refine_ls_shift/su_mean 0.000
_refine_ls_structure_factor_coef Fsqd
_refine_ls_weighting_details 'w=1/[\s^2^(Fo^2^)+(0.0461P)^2^+0.7347P] where P=(Fo^2^+2Fc^2^)/3'
_refine_ls_weighting_scheme calc
_refine_ls_wR_factor_gt 0.0800
_refine_ls_wR_factor_ref 0.0810
_reflns_number_gt 903
_reflns_number_total 943
_reflns_threshold_expression I>2\s(I)
_cod_data_source_file sj5438sup1.cf
_cod_data_source_block I
_cod_original_cell_volume 1433.2(5)
_cod_database_code 2240411
_cod_database_fobs_code 2240411
_shelx_space_group_comment
;
The symmetry employed for this shelxl refinement is uniquely defined
by the following loop, which should always be used as a source of
symmetry information in preference to the above space-group names.
They are only intended as comments.
;
_shelx_estimated_absorpt_t_min 0.913
_shelx_estimated_absorpt_t_max 0.941

loop_
_space_group_symop_operation_xyz
'x, y, z'
'-x+1/2, -y, z+1/2'
'-y+3/4, x+1/4, z+1/4'
'y+3/4, -x+3/4, z+3/4'
'x+1/2, y+1/2, z+1/2'
'-x+1, -y+1/2, z+1'
'-y+5/4, x+3/4, z+3/4'
'y+5/4, -x+5/4, z+5/4'
'-x, -y, -z'
'x-1/2, y, -z-1/2'
'y-3/4, -x-1/4, -z-1/4'
'-y-3/4, x-3/4, -z-3/4'
'-x+1/2, -y+1/2, -z+1/2'
'x, y+1/2, -z'
'y-1/4, -x+1/4, -z+1/4'
'-y-1/4, x-1/4, -z-1/4'

loop_
_atom_site_type_symbol
_atom_site_label
_atom_site_fract_x
_atom_site_fract_y
_atom_site_fract_z
_atom_site_U_iso_or_equiv
_atom_site_adp_type
_atom_site_calc_flag
_atom_site_occupancy
Cr Cr1 1.0000 0.2500 0.6250 0.01282(14) Uani d 1
O O1 0.88412(13) 0.50247(12) 0.63797(3) 0.0205(2) Uani d 1
O O2 0.78279(14) 0.69538(13) 0.69398(4) 0.0261(2) Uani d 1
N N1 1.0000 0.2500 0.69303(5) 0.0133(3) Uani d 1
C C1 0.86229(15) 0.55077(15) 0.68071(4) 0.0163(2) Uani d 1
C C2 0.93527(14) 0.40403(15) 0.71495(4) 0.0142(2) Uani d 1
C C3 0.93425(15) 0.41005(17) 0.76260(4) 0.0189(2) Uani d 1
H H3 0.8912 0.5171 0.7783 0.023 Uiso calc 1
C C4 1.0000 0.2500 0.78645(6) 0.0201(3) Uani d 1
H H4 1.0000 0.2500 0.8185 0.024 Uiso calc 1
N N1S 0.5000 0.7500 0.6250 0.0223(4) Uani d 1
H H1S 0.502(3) 0.8529(19) 0.6099(7) 0.027 Uiso d 1

loop_
_atom_site_aniso_label
_atom_site_aniso_U_11
_atom_site_aniso_U_22
_atom_site_aniso_U_33
_atom_site_aniso_U_12
_atom_site_aniso_U_13
_atom_site_aniso_U_23
Cr1 0.01591(16) 0.01591(16) 0.0066(2) 0.000 0.000 0.000
O1 0.0286(4) 0.0193(4) 0.0134(5) 0.0055(3) -0.0013(3) 0.0013(3)
O2 0.0304(5) 0.0222(4) 0.0258(5) 0.0098(3) -0.0009(3) -0.0037(3)
N1 0.0146(5) 0.0171(6) 0.0082(7) 0.0008(4) 0.000 0.000
C1 0.0159(4) 0.0170(5) 0.0160(6) 0.0004(3) -0.0013(4) -0.0005(4)
C2 0.0133(4) 0.0175(4) 0.0117(5) 0.0001(3) -0.0005(3) -0.0016(3)
C3 0.0171(5) 0.0258(5) 0.0137(6) -0.0006(4) 0.0005(3) -0.0059(4)
C4 0.0199(7) 0.0324(8) 0.0078(8) -0.0021(5) 0.000 0.000
N1S 0.0220(6) 0.0220(6) 0.0229(12) 0.000 0.000 0.000

loop_
_atom_type_symbol
_atom_type_description
_atom_type_scat_dispersion_real
_atom_type_scat_dispersion_imag
_atom_type_scat_source
C C 0.0020 0.0010 'International Tables Vol C Tables 4.2.6.8 and 6.1.1.4'
H H 0.0000 0.0000 'International Tables Vol C Tables 4.2.6.8 and 6.1.1.4'
N N 0.0050 0.0020 'International Tables Vol C Tables 4.2.6.8 and 6.1.1.4'
O O 0.0090 0.0050 'International Tables Vol C Tables 4.2.6.8 and 6.1.1.4'
Cr Cr 0.2900 0.4910 'International Tables Vol C Tables 4.2.6.8 and 6.1.1.4'

loop_
_geom_angle_atom_site_label_1
_geom_angle_atom_site_label_2
_geom_angle_atom_site_label_3
_geom_angle_site_symmetry_1
_geom_angle_site_symmetry_3
_geom_angle
N1 Cr1 N1 . 15_666 180.0
N1 Cr1 O1 . . 79.10(3)
N1 Cr1 O1 15_666 . 100.90(3)
N1 Cr1 O1 . 12_757 100.90(3)
N1 Cr1 O1 15_666 12_757 79.10(3)
O1 Cr1 O1 . 12_757 92.049(10)
N1 Cr1 O1 . 15_666 100.90(3)
N1 Cr1 O1 15_666 15_666 79.10(3)
O1 Cr1 O1 . 15_666 92.049(10)
O1 Cr1 O1 12_757 15_666 158.20(5)
N1 Cr1 O1 . 6_654 79.10(3)
N1 Cr1 O1 15_666 6_654 100.90(3)
O1 Cr1 O1 . 6_654 158.20(5)
O1 Cr1 O1 12_757 6_654 92.049(10)
O1 Cr1 O1 15_666 6_654 92.049(10)
C1 O1 Cr1 . . 117.64(7)
C2 N1 C2 6_654 . 123.19(15)
C2 N1 Cr1 6_654 . 118.40(7)
C2 N1 Cr1 . . 118.41(7)
O2 C1 O1 . . 125.02(11)
O2 C1 C2 . . 120.87(11)
O1 C1 C2 . . 114.02(9)
N1 C2 C3 . . 120.14(11)
N1 C2 C1 . . 110.77(10)
C3 C2 C1 . . 129.04(10)
C2 C3 C4 . . 117.88(11)
C2 C3 H3 . . 121.1
C4 C3 H3 . . 121.1
C3 C4 C3 6_654 . 120.77(16)
C3 C4 H4 6_654 . 119.6
C3 C4 H4 . . 119.6

loop_
_geom_bond_atom_site_label_1
_geom_bond_atom_site_label_2
_geom_bond_site_symmetry_2
_geom_bond_distance
Cr1 N1 . 1.9727(15)
Cr1 N1 15_666 1.9727(15)
Cr1 O1 . 1.9889(9)
Cr1 O1 12_757 1.9889(9)
Cr1 O1 15_666 1.9889(9)
Cr1 O1 6_654 1.9889(9)
O1 C1 . 1.2941(15)
O2 C1 . 1.2223(14)
N1 C2 6_654 1.3354(12)
N1 C2 . 1.3355(12)
C1 C2 . 1.5208(15)
C2 C3 . 1.3824(16)
C3 C4 . 1.3993(15)
C3 H3 . 0.9300
C4 C3 6_654 1.3992(15)
C4 H4 . 0.9300
N1S H1S . 0.846(9)

loop_
_geom_hbond_atom_site_label_D
_geom_hbond_atom_site_label_H
_geom_hbond_atom_site_label_A
_geom_hbond_site_symmetry_A
_geom_hbond_distance_DH
_geom_hbond_distance_HA
_geom_hbond_distance_DA
_geom_hbond_angle_DHA
C3 H3 O2 13_666 0.93 2.50 3.4071(15) 166.5
N1S H1S O2 12_767 0.846(9) 2.044(11) 2.8462(11) 158.1(19)

loop_
_geom_torsion_atom_site_label_1
_geom_torsion_atom_site_label_2
_geom_torsion_atom_site_label_3
_geom_torsion_atom_site_label_4
_geom_torsion_site_symmetry_1
_geom_torsion_site_symmetry_4
_geom_torsion
Cr1 O1 C1 O2 . . -175.18(9)
Cr1 O1 C1 C2 . . 1.39(12)
C2 N1 C2 C3 6_654 . 0.47(7)
Cr1 N1 C2 C3 . . -179.53(7)
C2 N1 C2 C1 6_654 . -177.04(9)
Cr1 N1 C2 C1 . . 2.96(9)
O2 C1 C2 N1 . . 173.96(9)
O1 C1 C2 N1 . . -2.76(12)
O2 C1 C2 C3 . . -3.27(17)
O1 C1 C2 C3 . . -179.99(10)
N1 C2 C3 C4 . . -0.90(14)
C1 C2 C3 C4 . . 176.10(9)
C2 C3 C4 C3 . 6_654 0.44(7)
